data_2229556
loop_
_publ_author_name
'Abdel-Aziz, Hatem A.'
'Bari, Ahmed'
'Ng, Seik Weng'

_publ_section_title
;
 Ethyl 5-bromo-1-benzofuran-2-carboxylate
;
_journal_coeditor_code XU5164
_journal_issue 3
_journal_name_full 'Acta Crystallographica Section E'
_journal_page_first o696
_journal_paper_doi 10.1107/S1600536811005897
_journal_volume 67
_journal_year 2011
_chemical_formula_iupac 'C11 H9 Br O3'
_chemical_formula_moiety 'C11 H9 Br O3'
_chemical_formula_sum 'C11 H9 Br O3'
_chemical_formula_weight 269.09
_chemical_name_systematic
;
Ethyl 5-bromo-1-benzofuran-2-carboxylate
;
_space_group_IT_number 14
_symmetry_cell_setting monoclinic
_symmetry_space_group_name_Hall '-P 2yn'
_symmetry_space_group_name_H-M 'P 1 21/n 1'
_atom_sites_solution_hydrogens geom
_atom_sites_solution_primary direct
_atom_sites_solution_secondary difmap
_audit_creation_method SHELXL-97
_cell_angle_alpha 90.00
_cell_angle_beta 96.905(8)
_cell_angle_gamma 90.00
_cell_formula_units_Z 4
_cell_length_a 3.8869(3)
_cell_length_b 23.780(2)
_cell_length_c 11.0820(7)
_cell_measurement_reflns_used 2599
_cell_measurement_temperature 100(2)
_cell_measurement_theta_max 29.3
_cell_measurement_theta_min 2.5
_cell_volume 1016.89(13)
_computing_cell_refinement 'CrysAlis PRO (Agilent, 2010)'
_computing_data_collection 'CrysAlis PRO (Agilent, 2010)'
_computing_data_reduction 'CrysAlis PRO (Agilent, 2010)'
_computing_molecular_graphics 'X-SEED (Barbour, 2001)'
_computing_publication_material 'publCIF (Westrip, 2010)'
_computing_structure_refinement 'SHELXL97 (Sheldrick, 2008)'
_computing_structure_solution 'SHELXS97 (Sheldrick, 2008)'
_diffrn_ambient_temperature 100(2)
_diffrn_detector_area_resol_mean 10.4041
_diffrn_measured_fraction_theta_full 0.971
_diffrn_measured_fraction_theta_max 0.971
_diffrn_measurement_device_type 'Agilent SuperNova Dual diffractometer with an Atlas detector'
_diffrn_measurement_method \w
_diffrn_radiation_monochromator Mirror
_diffrn_radiation_source 'SuperNova (Mo) X-ray Source'
_diffrn_radiation_type MoK\a
_diffrn_radiation_wavelength 0.71073
_diffrn_reflns_av_R_equivalents 0.0450
_diffrn_reflns_av_sigmaI/netI 0.0609
_diffrn_reflns_limit_h_max 5
_diffrn_reflns_limit_h_min -3
_diffrn_reflns_limit_k_max 30
_diffrn_reflns_limit_k_min -30
_diffrn_reflns_limit_l_max 14
_diffrn_reflns_limit_l_min -13
_diffrn_reflns_number 6060
_diffrn_reflns_theta_full 27.49
_diffrn_reflns_theta_max 27.49
_diffrn_reflns_theta_min 2.52
_diffrn_standards_decay_% 0
_diffrn_standards_interval_count 0
_diffrn_standards_interval_time 0
_diffrn_standards_number 0
_exptl_absorpt_coefficient_mu 4.024
_exptl_absorpt_correction_T_max 0.6891
_exptl_absorpt_correction_T_min 0.3782
_exptl_absorpt_correction_type multi-scan
_exptl_absorpt_process_details '(CrysAlis PRO; Agilent, 2010)'
_exptl_crystal_colour Colorless
_exptl_crystal_density_diffrn 1.758
_exptl_crystal_density_method 'not measured'
_exptl_crystal_description Prism
_exptl_crystal_F_000 536
_exptl_crystal_size_max 0.30
_exptl_crystal_size_mid 0.20
_exptl_crystal_size_min 0.10
_refine_diff_density_max 0.968
_refine_diff_density_min -0.706
_refine_ls_extinction_method none
_refine_ls_goodness_of_fit_ref 1.181
_refine_ls_hydrogen_treatment constr
_refine_ls_matrix_type full
_refine_ls_number_parameters 136
_refine_ls_number_reflns 2250
_refine_ls_number_restraints 0
_refine_ls_restrained_S_all 1.181
_refine_ls_R_factor_all 0.0713
_refine_ls_R_factor_gt 0.0548
_refine_ls_shift/su_max 0.001
_refine_ls_shift/su_mean 0.001
_refine_ls_structure_factor_coef Fsqd
_refine_ls_weighting_details 'calc w=1/[\s^2^(Fo^2^)+(0.0086P)^2^+5.1797P] where P=(Fo^2^+2Fc^2^)/3'
_refine_ls_weighting_scheme calc
_refine_ls_wR_factor_gt 0.1025
_refine_ls_wR_factor_ref 0.1085
_reflns_number_gt 1843
_reflns_number_total 2250
_reflns_threshold_expression I>2\s(I)
_cod_data_source_file xu5164.cif
_cod_data_source_block I
_cod_original_sg_symbol_H-M 'P 21/n'
_cod_database_code 2229556
_cod_database_fobs_code 2229556

loop_
_symmetry_equiv_pos_as_xyz
'x, y, z'
'-x+1/2, y+1/2, -z+1/2'
'-x, -y, -z'
'x-1/2, -y-1/2, z-1/2'

loop_
_atom_site_type_symbol
_atom_site_label
_atom_site_fract_x
_atom_site_fract_y
_atom_site_fract_z
_atom_site_U_iso_or_equiv
_atom_site_adp_type
_atom_site_calc_flag
_atom_site_refinement_flags
_atom_site_occupancy
_atom_site_disorder_assembly
_atom_site_disorder_group
Br Br1 0.84947(14) 0.52531(2) 0.18162(5) 0.02119(16) Uani d . 1 . .
O O1 0.2581(9) 0.32380(14) 0.4040(3) 0.0157(7) Uani d . 1 . .
O O2 0.0007(10) 0.25870(14) 0.5783(3) 0.0228(9) Uani d . 1 . .
O O3 0.1752(9) 0.32488(14) 0.7194(3) 0.0165(8) Uani d . 1 . .
C C1 0.3994(13) 0.3662(2) 0.3427(4) 0.0146(10) Uani d . 1 . .
C C2 0.4194(14) 0.3670(2) 0.2183(4) 0.0189(11) Uani d . 1 . .
H H2 0.3416 0.3363 0.1672 0.023 Uiso calc R 1 . .
C C3 0.5588(15) 0.4150(2) 0.1733(4) 0.0216(12) Uani d . 1 . .
H H3 0.5746 0.4181 0.0886 0.026 Uiso calc R 1 . .
C C4 0.6767(13) 0.4590(2) 0.2510(4) 0.0163(11) Uani d . 1 . .
C C5 0.6666(13) 0.4576(2) 0.3740(4) 0.0151(10) Uani d . 1 . .
H H5 0.7541 0.4878 0.4248 0.018 Uiso calc R 1 . .
C C6 0.5205(12) 0.4095(2) 0.4220(4) 0.0135(10) Uani d . 1 . .
C C7 0.4517(13) 0.3916(2) 0.5397(4) 0.0153(10) Uani d . 1 . .
H H7 0.5060 0.4113 0.6141 0.018 Uiso calc R 1 . .
C C8 0.2932(14) 0.3408(2) 0.5243(4) 0.0161(11) Uani d . 1 . .
C C9 0.1403(13) 0.3029(2) 0.6073(4) 0.0157(10) Uani d . 1 . .
C C10 0.0273(14) 0.2924(2) 0.8131(4) 0.0202(11) Uani d . 1 . .
H H10A 0.1957 0.2639 0.8488 0.024 Uiso calc R 1 . .
H H10B -0.1857 0.2728 0.7775 0.024 Uiso calc R 1 . .
C C11 -0.0555(14) 0.3333(2) 0.9091(4) 0.0202(11) Uani d . 1 . .
H H11A -0.1540 0.3130 0.9738 0.030 Uiso calc R 1 . .
H H11B -0.2234 0.3611 0.8728 0.030 Uiso calc R 1 . .
H H11C 0.1571 0.3526 0.9433 0.030 Uiso calc R 1 . .

loop_
_atom_site_aniso_label
_atom_site_aniso_U_11
_atom_site_aniso_U_22
_atom_site_aniso_U_33
_atom_site_aniso_U_12
_atom_site_aniso_U_13
_atom_site_aniso_U_23
Br1 0.0225(3) 0.0210(3) 0.0205(3) -0.0006(2) 0.0046(2) 0.0051(2)
O1 0.020(2) 0.0151(17) 0.0107(15) -0.0015(15) -0.0019(14) -0.0010(14)
O2 0.032(2) 0.0169(19) 0.0191(18) -0.0038(17) 0.0022(17) -0.0014(15)
O3 0.019(2) 0.0196(18) 0.0108(15) -0.0032(15) 0.0007(14) 0.0015(14)
C1 0.015(3) 0.016(2) 0.013(2) 0.003(2) -0.0009(19) 0.0018(19)
C2 0.021(3) 0.022(3) 0.013(2) 0.002(2) -0.001(2) -0.002(2)
C3 0.032(3) 0.021(3) 0.013(2) 0.004(2) 0.006(2) 0.002(2)
C4 0.013(3) 0.018(2) 0.019(2) 0.002(2) 0.005(2) 0.007(2)
C5 0.013(3) 0.014(2) 0.018(2) 0.000(2) 0.001(2) -0.003(2)
C6 0.008(2) 0.018(2) 0.012(2) 0.001(2) -0.0063(19) -0.0007(19)
C7 0.016(3) 0.016(2) 0.013(2) 0.004(2) -0.001(2) -0.0006(19)
C8 0.021(3) 0.016(2) 0.010(2) 0.007(2) 0.000(2) 0.0000(19)
C9 0.014(3) 0.019(3) 0.013(2) 0.005(2) -0.003(2) 0.001(2)
C10 0.023(3) 0.022(3) 0.016(2) -0.003(2) 0.004(2) 0.006(2)
C11 0.020(3) 0.027(3) 0.014(2) -0.007(2) 0.001(2) 0.003(2)

loop_
_atom_type_symbol
_atom_type_description
_atom_type_scat_dispersion_real
_atom_type_scat_dispersion_imag
_atom_type_scat_source
C C 0.0033 0.0016 'International Tables Vol C Tables 4.2.6.8 and 6.1.1.4'
H H 0.0000 0.0000 'International Tables Vol C Tables 4.2.6.8 and 6.1.1.4'
O O 0.0106 0.0060 'International Tables Vol C Tables 4.2.6.8 and 6.1.1.4'
Br Br -0.2901 2.4595 'International Tables Vol C Tables 4.2.6.8 and 6.1.1.4'

loop_
_geom_angle_atom_site_label_1
_geom_angle_atom_site_label_2
_geom_angle_atom_site_label_3
_geom_angle_site_symmetry_1
_geom_angle_site_symmetry_3
_geom_angle
_geom_angle_publ_flag
C1 O1 C8 . . 105.3(4) ?
C9 O3 C10 . . 116.5(4) ?
O1 C1 C2 . . 125.2(4) ?
O1 C1 C6 . . 110.8(4) ?
C2 C1 C6 . . 124.0(5) ?
C3 C2 C1 . . 116.1(5) ?
C3 C2 H2 . . 121.9 ?
C1 C2 H2 . . 121.9 ?
C2 C3 C4 . . 120.6(4) ?
C2 C3 H3 . . 119.7 ?
C4 C3 H3 . . 119.7 ?
C5 C4 C3 . . 123.4(5) ?
C5 C4 Br1 . . 118.2(4) ?
C3 C4 Br1 . . 118.4(4) ?
C4 C5 C6 . . 117.1(4) ?
C4 C5 H5 . . 121.5 ?
C6 C5 H5 . . 121.5 ?
C1 C6 C5 . . 118.8(4) ?
C1 C6 C7 . . 105.6(4) ?
C5 C6 C7 . . 135.6(5) ?
C8 C7 C6 . . 106.4(4) ?
C8 C7 H7 . . 126.8 ?
C6 C7 H7 . . 126.8 ?
C7 C8 O1 . . 111.9(4) ?
C7 C8 C9 . . 133.0(4) ?
O1 C8 C9 . . 115.1(4) ?
O2 C9 O3 . . 125.3(5) ?
O2 C9 C8 . . 124.9(4) ?
O3 C9 C8 . . 109.8(4) ?
O3 C10 C11 . . 107.2(4) ?
O3 C10 H10A . . 110.3 ?
C11 C10 H10A . . 110.3 ?
O3 C10 H10B . . 110.3 ?
C11 C10 H10B . . 110.3 ?
H10A C10 H10B . . 108.5 ?
C10 C11 H11A . . 109.5 ?
C10 C11 H11B . . 109.5 ?
H11A C11 H11B . . 109.5 ?
C10 C11 H11C . . 109.5 ?
H11A C11 H11C . . 109.5 ?
H11B C11 H11C . . 109.5 ?

loop_
_geom_bond_atom_site_label_1
_geom_bond_atom_site_label_2
_geom_bond_site_symmetry_2
_geom_bond_distance
_geom_bond_publ_flag
Br1 C4 . 1.912(5) ?
O1 C1 . 1.367(6) ?
O1 C8 . 1.384(5) ?
O2 C9 . 1.208(6) ?
O3 C9 . 1.340(5) ?
O3 C10 . 1.465(6) ?
C1 C2 . 1.390(6) ?
C1 C6 . 1.398(7) ?
C2 C3 . 1.382(7) ?
C2 H2 . 0.9500 ?
C3 C4 . 1.397(7) ?
C3 H3 . 0.9500 ?
C4 C5 . 1.369(6) ?
C5 C6 . 1.410(7) ?
C5 H5 . 0.9500 ?
C6 C7 . 1.428(6) ?
C7 C8 . 1.357(7) ?
C7 H7 . 0.9500 ?
C8 C9 . 1.464(7) ?
C10 C11 . 1.505(7) ?
C10 H10A . 0.9900 ?
C10 H10B . 0.9900 ?
C11 H11A . 0.9800 ?
C11 H11B . 0.9800 ?
C11 H11C . 0.9800 ?

loop_
_geom_hbond_atom_site_label_D
_geom_hbond_atom_site_label_H
_geom_hbond_atom_site_label_A
_geom_hbond_site_symmetry_A
_geom_hbond_distance_DH
_geom_hbond_distance_HA
_geom_hbond_distance_DA
_geom_hbond_angle_DHA
C2 H2 O2 4_665 0.95 2.57 3.400(6) 146
C11 H11A O2 4_566 0.98 2.53 3.472(6) 160

loop_
_geom_torsion_atom_site_label_1
_geom_torsion_atom_site_label_2
_geom_torsion_atom_site_label_3
_geom_torsion_atom_site_label_4
_geom_torsion_site_symmetry_1
_geom_torsion_site_symmetry_2
_geom_torsion_site_symmetry_3
_geom_torsion_site_symmetry_4
_geom_torsion
_geom_torsion_publ_flag
C8 O1 C1 C2 . . . . -179.8(5) ?
C8 O1 C1 C6 . . . . -0.3(5) ?
O1 C1 C2 C3 . . . . 177.3(5) ?
C6 C1 C2 C3 . . . . -2.1(8) ?
C1 C2 C3 C4 . . . . 1.2(8) ?
C2 C3 C4 C5 . . . . 0.7(8) ?
C2 C3 C4 Br1 . . . . -177.6(4) ?
C3 C4 C5 C6 . . . . -1.6(7) ?
Br1 C4 C5 C6 . . . . 176.6(4) ?
O1 C1 C6 C5 . . . . -178.3(4) ?
C2 C1 C6 C5 . . . . 1.2(8) ?
O1 C1 C6 C7 . . . . 0.8(5) ?
C2 C1 C6 C7 . . . . -179.7(5) ?
C4 C5 C6 C1 . . . . 0.7(7) ?
C4 C5 C6 C7 . . . . -178.1(5) ?
C1 C6 C7 C8 . . . . -1.0(6) ?
C5 C6 C7 C8 . . . . 177.8(6) ?
C6 C7 C8 O1 . . . . 0.9(6) ?
C6 C7 C8 C9 . . . . -175.5(5) ?
C1 O1 C8 C7 . . . . -0.4(6) ?
C1 O1 C8 C9 . . . . 176.7(4) ?
C10 O3 C9 O2 . . . . -0.7(7) ?
C10 O3 C9 C8 . . . . 178.6(4) ?
C7 C8 C9 O2 . . . . 178.6(6) ?
O1 C8 C9 O2 . . . . 2.3(7) ?
C7 C8 C9 O3 . . . . -0.7(8) ?
O1 C8 C9 O3 . . . . -177.1(4) ?
C9 O3 C10 C11 . . . . -154.2(4) ?

loop_
_cod_related_entry_id
_cod_related_entry_database
_cod_related_entry_code
1 ChemSpider 642376
